data_7055688
loop_
_publ_author_name
'Hong, Min'
'Chang, Guoliang'
'Li, Rui'
'Niu, Meiju'

_publ_section_title
;
 Anti-proliferative activity and DNA/BSA interactions of five mono- or
 di-organotin(iv) compounds derived from
 2-hydroxy-N&#x2032;-[(2-hydroxy-3-methoxyphenyl)methylidene]-benzohydrazone
;
_journal_issue 9
_journal_name_full 'New J. Chem.'
_journal_page_first 7889
_journal_paper_doi 10.1039/C6NJ00525J
_journal_volume 40
_journal_year 2016
_chemical_formula_sum 'C31 H46 N2 O4 Sn'
_chemical_formula_weight 629.39
_chemical_name_systematic
; 
 ? 
;
_space_group_IT_number 2
_symmetry_cell_setting triclinic
_symmetry_space_group_name_Hall '-P 1'
_symmetry_space_group_name_H-M 'P -1'
_atom_sites_solution_hydrogens geom
_atom_sites_solution_primary direct
_atom_sites_solution_secondary difmap
_audit_block_doi 10.5517/ccdc.csd.cc1jb20y
_audit_creation_method SHELXL-97
_audit_update_record
;
2016-07-11 deposited with the CCDC.
2016-07-15 downloaded from the CCDC.
;
_cell_angle_alpha 97.5320(10)
_cell_angle_beta 95.0810(10)
_cell_angle_gamma 100.369(2)
_cell_formula_units_Z 2
_cell_length_a 10.8780(8)
_cell_length_b 10.9209(9)
_cell_length_c 13.8141(11)
_cell_measurement_reflns_used 2814
_cell_measurement_temperature 298(2)
_cell_measurement_theta_max 21.175
_cell_measurement_theta_min 2.604
_cell_volume 1589.7(2)
_computing_cell_refinement 'Bruker SMART'
_computing_data_collection 'Bruker SMART'
_computing_data_reduction 'Bruker SHELXTL'
_computing_molecular_graphics 'Bruker SHELXTL'
_computing_publication_material 'Bruker SHELXTL'
_computing_structure_refinement 'SHELXL-97 (Sheldrick, 1997)'
_computing_structure_solution 'SHELXS-97 (Sheldrick, 1990)'
_diffrn_ambient_temperature 298(2)
_diffrn_measured_fraction_theta_full 0.984
_diffrn_measured_fraction_theta_max 0.984
_diffrn_measurement_device_type 'CCD area detector'
_diffrn_measurement_method 'phi and omega scans'
_diffrn_radiation_monochromator graphite
_diffrn_radiation_source 'fine-focus sealed tube'
_diffrn_radiation_type MoK\a
_diffrn_radiation_wavelength 0.71073
_diffrn_reflns_av_R_equivalents 0.0407
_diffrn_reflns_av_unetI/netI 0.0642
_diffrn_reflns_limit_h_max 11
_diffrn_reflns_limit_h_min -12
_diffrn_reflns_limit_k_max 12
_diffrn_reflns_limit_k_min -12
_diffrn_reflns_limit_l_max 16
_diffrn_reflns_limit_l_min -13
_diffrn_reflns_number 8121
_diffrn_reflns_theta_full 25.02
_diffrn_reflns_theta_max 25.02
_diffrn_reflns_theta_min 2.29
_exptl_absorpt_coefficient_mu 0.838
_exptl_absorpt_correction_T_max 0.8916
_exptl_absorpt_correction_T_min 0.7197
_exptl_absorpt_correction_type multi-scan
_exptl_absorpt_process_details sadabs
_exptl_crystal_colour yellow
_exptl_crystal_density_diffrn 1.315
_exptl_crystal_density_method 'not measured'
_exptl_crystal_description block
_exptl_crystal_F_000 656
_exptl_crystal_size_max 0.42
_exptl_crystal_size_mid 0.33
_exptl_crystal_size_min 0.14
_refine_diff_density_max 0.875
_refine_diff_density_min -0.562
_refine_diff_density_rms 0.082
_refine_ls_extinction_method none
_refine_ls_goodness_of_fit_ref 0.982
_refine_ls_hydrogen_treatment constr
_refine_ls_matrix_type full
_refine_ls_number_parameters 394
_refine_ls_number_reflns 5507
_refine_ls_number_restraints 0
_refine_ls_restrained_S_all 0.982
_refine_ls_R_factor_all 0.0690
_refine_ls_R_factor_gt 0.0507
_refine_ls_shift/su_max 0.001
_refine_ls_shift/su_mean 0.000
_refine_ls_structure_factor_coef Fsqd
_refine_ls_weighting_details 'calc w=1/[\s^2^(Fo^2^)+(0.0752P)^2^+0.0000P] where P=(Fo^2^+2Fc^2^)/3'
_refine_ls_weighting_scheme calc
_refine_ls_wR_factor_gt 0.1250
_refine_ls_wR_factor_ref 0.1351
_reflns_number_gt 4142
_reflns_number_total 5507
_reflns_threshold_expression >2sigma(I)
_cod_data_source_file c6nj00525j2.cif
_cod_data_source_block 150603e
_cod_depositor_comments
;
The following automatic conversions were performed:

'_symmetry_cell_setting' value 'Triclinic' changed to 'triclinic'
according to
/usr/data/users/saulius/crontab/automatic-downloads/rss-feeds/RSC/lib/dictionaries/cif_core.dic
dictionary named 'cif_core.dic' version 2.4.2 from 2011-04-26.

Automatic conversion script
Id: cif_fix_values 4268 2015-11-12 08:31:59Z antanas 

 Adding full bibliography for 7055687--7055691.cif.
;
_cod_original_sg_symbol_H-M 'P-1   '
_cod_database_code 7055688

loop_
_symmetry_equiv_pos_as_xyz
'x, y, z'
'-x, -y, -z'

loop_
_atom_site_label
_atom_site_type_symbol
_atom_site_fract_x
_atom_site_fract_y
_atom_site_fract_z
_atom_site_U_iso_or_equiv
_atom_site_adp_type
_atom_site_occupancy
_atom_site_symmetry_multiplicity
_atom_site_calc_flag
_atom_site_refinement_flags
_atom_site_disorder_assembly
_atom_site_disorder_group
Sn1 Sn 0.39100(3) 0.82717(3) 0.47863(2) 0.05362(16) Uani 1 1 d . . .
O1 O -0.0679(3) 0.5061(3) 0.3548(4) 0.0832(12) Uani 1 1 d . . .
H1 H -0.0333 0.5694 0.3928 0.125 Uiso 1 1 calc R . .
O2 O 0.3202(3) 0.6217(3) 0.4430(3) 0.0676(10) Uani 1 1 d . . .
O3 O 0.3638(3) 1.0190(3) 0.5188(2) 0.0543(8) Uani 1 1 d . . .
O4 O 0.3988(3) 1.2673(3) 0.5760(3) 0.0661(10) Uani 1 1 d . . .
N1 N 0.1226(4) 0.6662(3) 0.4513(3) 0.0547(10) Uani 1 1 d . . .
N2 N 0.1872(4) 0.7854(3) 0.4933(3) 0.0528(10) Uani 1 1 d . . .
C1 C 0.2190(5) 0.3768(5) 0.3480(5) 0.0711(16) Uani 1 1 d . . .
H1A H 0.3044 0.3973 0.3704 0.085 Uiso 1 1 calc R . .
C2 C 0.1726(6) 0.2629(5) 0.2931(5) 0.0742(16) Uani 1 1 d . . .
H2 H 0.2251 0.2056 0.2806 0.089 Uiso 1 1 calc R . .
C3 C 0.0485(6) 0.2325(5) 0.2560(4) 0.0703(15) Uani 1 1 d . . .
H3 H 0.0173 0.1561 0.2156 0.084 Uiso 1 1 calc R . .
C4 C -0.0298(5) 0.3144(5) 0.2782(4) 0.0699(15) Uani 1 1 d . . .
H4 H -0.1146 0.2922 0.2539 0.084 Uiso 1 1 calc R . .
C5 C 0.0153(5) 0.4311(5) 0.3371(4) 0.0593(13) Uani 1 1 d . . .
C6 C 0.1425(5) 0.4659(4) 0.3727(4) 0.0598(13) Uani 1 1 d . . .
C7 C 0.1993(5) 0.5908(4) 0.4259(4) 0.0582(13) Uani 1 1 d . . .
C8 C 0.1188(5) 0.8575(5) 0.5372(4) 0.0542(12) Uani 1 1 d . . .
H8 H 0.0361 0.8207 0.5426 0.065 Uiso 1 1 calc R . .
C9 C 0.1592(5) 0.9888(5) 0.5781(4) 0.0526(12) Uani 1 1 d . . .
C10 C 0.0694(5) 1.0412(5) 0.6287(4) 0.0580(13) Uani 1 1 d . . .
H10 H -0.0061 0.9905 0.6370 0.070 Uiso 1 1 calc R . .
C11 C 0.0934(5) 1.1664(5) 0.6655(4) 0.0606(13) Uani 1 1 d . . .
H11 H 0.0363 1.2005 0.7017 0.073 Uiso 1 1 calc R . .
C12 C 0.2027(5) 1.2421(5) 0.6487(4) 0.0583(13) Uani 1 1 d . . .
H12 H 0.2170 1.3278 0.6722 0.070 Uiso 1 1 calc R . .
C13 C 0.2904(5) 1.1953(4) 0.5987(4) 0.0516(12) Uani 1 1 d . . .
C14 C 0.2747(5) 1.0637(4) 0.5643(3) 0.0500(12) Uani 1 1 d . . .
C15 C 0.4123(6) 1.4007(5) 0.6023(5) 0.089(2) Uani 1 1 d . . .
H15A H 0.3391 1.4273 0.5746 0.133 Uiso 1 1 calc R . .
H15B H 0.4855 1.4424 0.5773 0.133 Uiso 1 1 calc R . .
H15C H 0.4211 1.4218 0.6725 0.133 Uiso 1 1 calc R . .
C16 C 0.3878(5) 0.8408(5) 0.3268(4) 0.0615(13) Uani 1 1 d . . .
H16A H 0.4560 0.9077 0.3181 0.074 Uiso 1 1 calc R . .
H16B H 0.4034 0.7627 0.2924 0.074 Uiso 1 1 calc R . .
C17 C 0.2651(6) 0.8666(6) 0.2799(4) 0.0727(16) Uani 1 1 d . . .
H17A H 0.1974 0.7972 0.2844 0.087 Uiso 1 1 calc R . .
H17B H 0.2468 0.9423 0.3160 0.087 Uiso 1 1 calc R . .
C18 C 0.2699(6) 0.8829(7) 0.1739(4) 0.0863(19) Uani 1 1 d . . .
H18A H 0.3388 0.9515 0.1698 0.104 Uiso 1 1 calc R . .
H18B H 0.2883 0.8069 0.1383 0.104 Uiso 1 1 calc R . .
C19 C 0.1527(7) 0.9094(8) 0.1245(5) 0.099(2) Uani 1 1 d . . .
H19A H 0.1359 0.9869 0.1588 0.119 Uiso 1 1 calc R . .
H19B H 0.0834 0.8423 0.1306 0.119 Uiso 1 1 calc R . .
C20 C 0.1553(8) 0.9217(8) 0.0151(5) 0.108(3) Uani 1 1 d . . .
H20A H 0.1679 0.8428 -0.0201 0.130 Uiso 1 1 calc R . .
H20B H 0.0741 0.9359 -0.0110 0.130 Uiso 1 1 calc R . .
C21 C 0.2526(9) 1.0227(9) -0.0037(6) 0.126(3) Uani 1 1 d . . .
H21A H 0.3340 1.0037 0.0161 0.151 Uiso 1 1 calc R . .
H21B H 0.2455 1.0999 0.0371 0.151 Uiso 1 1 calc R . .
C22 C 0.2481(9) 1.0450(10) -0.1094(7) 0.140(3) Uani 1 1 d . . .
H22A H 0.2301 0.9638 -0.1512 0.168 Uiso 1 1 calc R . .
H22B H 0.1784 1.0868 -0.1232 0.168 Uiso 1 1 calc R . .
C23 C 0.3578(10) 1.1170(11) -0.1361(7) 0.162(4) Uani 1 1 d . . .
H23A H 0.3674 1.2029 -0.1056 0.244 Uiso 1 1 calc R . .
H23B H 0.3509 1.1133 -0.2062 0.244 Uiso 1 1 calc R . .
H23C H 0.4297 1.0838 -0.1145 0.244 Uiso 1 1 calc R . .
C24 C 0.4797(5) 0.8048(6) 0.6157(4) 0.0711(16) Uani 1 1 d . . .
H24A H 0.5361 0.7464 0.6038 0.085 Uiso 1 1 calc R . .
H24B H 0.5309 0.8853 0.6455 0.085 Uiso 1 1 calc R . .
C25 C 0.3955(6) 0.7589(7) 0.6875(5) 0.0860(19) Uani 1 1 d . A .
H25A H 0.3398 0.6812 0.6569 0.103 Uiso 1 1 calc R . .
H25B H 0.3439 0.8205 0.7045 0.103 Uiso 1 1 calc R . .
C26 C 0.4660(7) 0.7356(8) 0.7805(5) 0.098(2) Uani 1 1 d . . .
H26A H 0.5049 0.6640 0.7625 0.118 Uiso 0.58(2) 1 calc PR A 1
H26B H 0.5339 0.8078 0.8007 0.118 Uiso 0.58(2) 1 calc PR A 1
H26C H 0.5012 0.8138 0.8238 0.118 Uiso 0.42(2) 1 d PR A 2
H26D H 0.5327 0.6900 0.7666 0.118 Uiso 0.42(2) 1 d PR A 2
C27 C 0.402(2) 0.712(2) 0.8705(18) 0.119(7) Uani 0.58(2) 1 d P A 1
H27A H 0.4642 0.7236 0.9273 0.143 Uiso 0.58(2) 1 calc PR A 1
H27B H 0.3463 0.7710 0.8829 0.143 Uiso 0.58(2) 1 calc PR A 1
C28 C 0.327(2) 0.580(2) 0.8546(18) 0.119(6) Uani 0.58(2) 1 d P A 1
H28A H 0.3752 0.5213 0.8247 0.143 Uiso 0.58(2) 1 calc PR A 1
H28B H 0.2493 0.5735 0.8129 0.143 Uiso 0.58(2) 1 calc PR A 1
C29 C 0.300(4) 0.553(5) 0.968(3) 0.138(12) Uani 0.58(2) 1 d P A 1
H29A H 0.3733 0.5330 1.0039 0.165 Uiso 0.58(2) 1 calc PR A 1
H29B H 0.2750 0.6238 1.0056 0.165 Uiso 0.58(2) 1 calc PR A 1
C30 C 0.1929(19) 0.439(2) 0.9449(13) 0.138(7) Uani 0.58(2) 1 d P A 1
H30A H 0.1292 0.4575 0.8982 0.166 Uiso 0.58(2) 1 calc PR A 1
H30B H 0.2245 0.3682 0.9139 0.166 Uiso 0.58(2) 1 calc PR A 1
C31 C 0.134(2) 0.404(2) 1.0326(19) 0.165(9) Uani 0.58(2) 1 d P A 1
H31A H 0.1874 0.3616 1.0696 0.247 Uiso 0.58(2) 1 calc PR A 1
H31B H 0.0539 0.3487 1.0119 0.247 Uiso 0.58(2) 1 calc PR A 1
H31C H 0.1216 0.4783 1.0729 0.247 Uiso 0.58(2) 1 calc PR A 1
C28' C 0.398(3) 0.600(3) 0.913(2) 0.124(9) Uani 0.42(2) 1 d P A 2
H28C H 0.4437 0.6630 0.9659 0.149 Uiso 0.42(2) 1 calc PR A 2
H28D H 0.4467 0.5357 0.8964 0.149 Uiso 0.42(2) 1 calc PR A 2
C27' C 0.359(4) 0.656(4) 0.827(3) 0.116(10) Uani 0.42(2) 1 d P A 2
H27C H 0.3002 0.7085 0.8455 0.139 Uiso 0.42(2) 1 calc PR A 2
H27D H 0.3148 0.5880 0.7765 0.139 Uiso 0.42(2) 1 calc PR A 2
C31' C 0.210(3) 0.473(3) 1.103(2) 0.159(12) Uani 0.42(2) 1 d P A 2
H31D H 0.1314 0.4945 1.0809 0.239 Uiso 0.42(2) 1 calc PR A 2
H31E H 0.2370 0.5119 1.1693 0.239 Uiso 0.42(2) 1 calc PR A 2
H31F H 0.1989 0.3829 1.0991 0.239 Uiso 0.42(2) 1 calc PR A 2
C30' C 0.304(2) 0.516(3) 1.040(2) 0.135(10) Uani 0.42(2) 1 d P A 2
H30C H 0.3579 0.4545 1.0304 0.162 Uiso 0.42(2) 1 calc PR A 2
H30D H 0.3567 0.5943 1.0731 0.162 Uiso 0.42(2) 1 calc PR A 2
C29' C 0.249(6) 0.538(7) 0.937(5) 0.133(17) Uani 0.42(2) 1 d P A 2
H29C H 0.1930 0.5983 0.9399 0.160 Uiso 0.42(2) 1 calc PR A 2
H29D H 0.2097 0.4612 0.8934 0.160 Uiso 0.42(2) 1 calc PR A 2

loop_
_atom_site_aniso_label
_atom_site_aniso_U_11
_atom_site_aniso_U_22
_atom_site_aniso_U_33
_atom_site_aniso_U_23
_atom_site_aniso_U_13
_atom_site_aniso_U_12
Sn1 0.0535(2) 0.0505(2) 0.0567(2) 0.00208(16) 0.00339(16) 0.01552(16)
O1 0.053(2) 0.059(2) 0.130(4) -0.009(2) -0.001(2) 0.0155(19)
O2 0.047(2) 0.0523(19) 0.099(3) -0.0030(19) -0.0009(19) 0.0130(17)
O3 0.049(2) 0.0508(18) 0.065(2) -0.0011(16) 0.0133(16) 0.0184(15)
O4 0.057(2) 0.0470(19) 0.095(3) -0.0023(18) 0.020(2) 0.0165(17)
N1 0.051(2) 0.045(2) 0.067(3) 0.0037(19) 0.008(2) 0.0116(19)
N2 0.051(2) 0.046(2) 0.059(3) 0.0026(19) 0.001(2) 0.0123(19)
C1 0.054(3) 0.058(3) 0.096(4) -0.002(3) 0.000(3) 0.011(3)
C2 0.063(4) 0.059(3) 0.097(5) -0.005(3) 0.004(3) 0.015(3)
C3 0.065(4) 0.057(3) 0.084(4) 0.002(3) 0.005(3) 0.007(3)
C4 0.058(3) 0.057(3) 0.089(4) 0.005(3) 0.000(3) 0.005(3)
C5 0.051(3) 0.052(3) 0.076(4) 0.010(3) 0.009(3) 0.010(2)
C6 0.052(3) 0.046(3) 0.083(4) 0.012(3) 0.013(3) 0.010(2)
C7 0.056(3) 0.047(3) 0.070(3) 0.009(2) 0.006(3) 0.009(3)
C8 0.052(3) 0.057(3) 0.055(3) 0.007(2) 0.008(2) 0.014(2)
C9 0.054(3) 0.057(3) 0.051(3) 0.004(2) 0.007(2) 0.022(2)
C10 0.053(3) 0.063(3) 0.059(3) 0.008(3) 0.007(2) 0.015(3)
C11 0.057(3) 0.065(3) 0.062(3) -0.001(3) 0.015(3) 0.021(3)
C12 0.059(3) 0.056(3) 0.060(3) 0.000(2) 0.006(3) 0.018(3)
C13 0.049(3) 0.051(3) 0.057(3) 0.004(2) 0.003(2) 0.019(2)
C14 0.055(3) 0.053(3) 0.046(3) 0.005(2) 0.008(2) 0.021(2)
C15 0.076(4) 0.057(3) 0.134(6) 0.000(4) 0.031(4) 0.015(3)
C16 0.064(3) 0.072(3) 0.051(3) 0.004(3) 0.006(2) 0.022(3)
C17 0.065(4) 0.093(4) 0.063(4) 0.013(3) 0.007(3) 0.022(3)
C18 0.079(5) 0.114(5) 0.070(4) 0.014(4) 0.003(3) 0.033(4)
C19 0.089(5) 0.134(6) 0.076(5) 0.018(4) -0.002(4) 0.031(5)
C20 0.100(6) 0.149(7) 0.080(5) 0.033(5) -0.002(4) 0.031(5)
C21 0.113(7) 0.168(8) 0.095(6) 0.040(6) -0.005(5) 0.018(6)
C22 0.119(8) 0.194(10) 0.110(7) 0.063(7) -0.005(6) 0.017(7)
C23 0.139(9) 0.226(12) 0.126(8) 0.063(8) 0.012(7) 0.018(9)
C24 0.063(4) 0.089(4) 0.065(4) 0.022(3) 0.006(3) 0.017(3)
C25 0.082(5) 0.108(5) 0.074(4) 0.029(4) 0.015(3) 0.018(4)
C26 0.103(6) 0.121(6) 0.079(5) 0.038(4) 0.019(4) 0.021(5)
C27 0.124(18) 0.14(2) 0.097(16) 0.034(13) 0.015(12) 0.012(13)
C28 0.121(16) 0.136(16) 0.098(16) 0.032(13) 0.016(12) 0.011(13)
C29 0.14(3) 0.15(2) 0.11(3) 0.03(2) 0.02(2) 0.00(2)
C30 0.141(16) 0.152(18) 0.117(14) 0.032(13) 0.022(12) 0.002(13)
C31 0.18(2) 0.170(19) 0.133(17) 0.039(15) 0.022(16) -0.025(15)
C28' 0.13(2) 0.14(2) 0.103(19) 0.034(17) 0.018(18) 0.007(17)
C27' 0.12(3) 0.13(3) 0.10(2) 0.033(19) 0.016(18) 0.01(2)
C31' 0.16(3) 0.17(3) 0.13(2) 0.03(2) 0.02(2) -0.01(2)
C30' 0.14(2) 0.15(2) 0.11(2) 0.031(17) 0.019(18) 0.005(17)
C29' 0.14(5) 0.15(3) 0.11(4) 0.03(3) 0.01(3) 0.00(4)

loop_
_atom_type_symbol
_atom_type_description
_atom_type_scat_dispersion_real
_atom_type_scat_dispersion_imag
_atom_type_scat_source
C C 0.0033 0.0016 'International Tables Vol C Tables 4.2.6.8 and 6.1.1.4'
H H 0.0000 0.0000 'International Tables Vol C Tables 4.2.6.8 and 6.1.1.4'
N N 0.0061 0.0033 'International Tables Vol C Tables 4.2.6.8 and 6.1.1.4'
O O 0.0106 0.0060 'International Tables Vol C Tables 4.2.6.8 and 6.1.1.4'
Sn Sn -0.6537 1.4246 'International Tables Vol C Tables 4.2.6.8 and 6.1.1.4'

loop_
_geom_angle_atom_site_label_1
_geom_angle_atom_site_label_2
_geom_angle_atom_site_label_3
_geom_angle
C24 Sn1 C16 153.0(2)
C24 Sn1 O3 97.82(19)
C16 Sn1 O3 93.84(17)
C24 Sn1 O2 90.70(19)
C16 Sn1 O2 90.25(18)
O3 Sn1 O2 152.11(13)
C24 Sn1 N2 104.72(19)
C16 Sn1 N2 101.07(18)
O3 Sn1 N2 81.47(13)
O2 Sn1 N2 70.67(13)
C5 O1 H1 109.5
C7 O2 Sn1 113.6(3)
C14 O3 Sn1 131.2(3)
C13 O4 C15 115.9(4)
C7 N1 N2 111.9(4)
C8 N2 N1 115.0(4)
C8 N2 Sn1 128.8(3)
N1 N2 Sn1 116.2(3)
C2 C1 C6 122.6(5)
C2 C1 H1A 118.7
C6 C1 H1A 118.7
C1 C2 C3 119.8(5)
C1 C2 H2 120.1
C3 C2 H2 120.1
C2 C3 C4 120.0(5)
C2 C3 H3 120.0
C4 C3 H3 120.0
C3 C4 C5 121.1(5)
C3 C4 H4 119.4
C5 C4 H4 119.4
O1 C5 C6 123.0(5)
O1 C5 C4 117.2(5)
C6 C5 C4 119.8(5)
C5 C6 C1 116.6(5)
C5 C6 C7 123.0(5)
C1 C6 C7 120.2(5)
O2 C7 N1 124.0(5)
O2 C7 C6 118.9(5)
N1 C7 C6 117.0(5)
N2 C8 C9 126.2(5)
N2 C8 H8 116.9
C9 C8 H8 116.9
C10 C9 C14 121.2(4)
C10 C9 C8 114.4(5)
C14 C9 C8 124.2(4)
C11 C10 C9 120.0(5)
C11 C10 H10 120.0
C9 C10 H10 120.0
C10 C11 C12 119.6(5)
C10 C11 H11 120.2
C12 C11 H11 120.2
C13 C12 C11 122.0(5)
C13 C12 H12 119.0
C11 C12 H12 119.0
C12 C13 O4 124.4(4)
C12 C13 C14 121.0(5)
O4 C13 C14 114.6(4)
O3 C14 C9 123.9(4)
O3 C14 C13 120.1(4)
C9 C14 C13 116.0(4)
O4 C15 H15A 109.5
O4 C15 H15B 109.5
H15A C15 H15B 109.5
O4 C15 H15C 109.5
H15A C15 H15C 109.5
H15B C15 H15C 109.5
C17 C16 Sn1 114.3(4)
C17 C16 H16A 108.7
Sn1 C16 H16A 108.7
C17 C16 H16B 108.7
Sn1 C16 H16B 108.7
H16A C16 H16B 107.6
C18 C17 C16 112.3(5)
C18 C17 H17A 109.1
C16 C17 H17A 109.1
C18 C17 H17B 109.1
C16 C17 H17B 109.1
H17A C17 H17B 107.9
C19 C18 C17 114.7(6)
C19 C18 H18A 108.6
C17 C18 H18A 108.6
C19 C18 H18B 108.6
C17 C18 H18B 108.6
H18A C18 H18B 107.6
C18 C19 C20 115.0(6)
C18 C19 H19A 108.5
C20 C19 H19A 108.5
C18 C19 H19B 108.5
C20 C19 H19B 108.5
H19A C19 H19B 107.5
C21 C20 C19 113.9(7)
C21 C20 H20A 108.8
C19 C20 H20A 108.8
C21 C20 H20B 108.8
C19 C20 H20B 108.8
H20A C20 H20B 107.7
C20 C21 C22 114.6(8)
C20 C21 H21A 108.6
C22 C21 H21A 108.6
C20 C21 H21B 108.6
C22 C21 H21B 108.6
H21A C21 H21B 107.6
C23 C22 C21 116.1(9)
C23 C22 H22A 108.2
C21 C22 H22A 108.2
C23 C22 H22B 108.2
C21 C22 H22B 108.2
H22A C22 H22B 107.4
C22 C23 H23A 109.5
C22 C23 H23B 109.5
H23A C23 H23B 109.5
C22 C23 H23C 109.5
H23A C23 H23C 109.5
H23B C23 H23C 109.5
C25 C24 Sn1 116.3(4)
C25 C24 H24A 108.2
Sn1 C24 H24A 108.2
C25 C24 H24B 108.2
Sn1 C24 H24B 108.2
H24A C24 H24B 107.4
C24 C25 C26 113.2(6)
C24 C25 H25A 108.9
C26 C25 H25A 108.9
C24 C25 H25B 108.9
C26 C25 H25B 108.9
H25A C25 H25B 107.8
C27 C26 C25 122.1(12)
C27 C26 C27' 31.7(11)
C25 C26 C27' 101.8(15)
C27 C26 H26A 106.8
C25 C26 H26A 106.8
C27' C26 H26A 92.8
C27 C26 H26B 106.8
C25 C26 H26B 106.8
C27' C26 H26B 138.5
H26A C26 H26B 106.6
C27 C26 H26C 80.0
C25 C26 H26C 111.5
C27' C26 H26C 110.6
H26A C26 H26C 128.9
H26B C26 H26C 30.2
C27 C26 H26D 116.9
C25 C26 H26D 111.9
C27' C26 H26D 111.7
H26A C26 H26D 22.0
H26B C26 H26D 84.8
H26C C26 H26D 109.3
C28 C27 C26 109(2)
C28 C27 H27A 109.8
C26 C27 H27A 109.8
C28 C27 H27B 109.8
C26 C27 H27B 109.8
H27A C27 H27B 108.2
C27 C28 C29 104(2)
C27 C28 H28A 111.0
C29 C28 H28A 111.0
C27 C28 H28B 111.0
C29 C28 H28B 111.0
H28A C28 H28B 109.0
C30 C29 C28 101(2)
C30 C29 H29A 111.6
C28 C29 H29A 111.6
C30 C29 H29B 111.6
C28 C29 H29B 111.6
H29A C29 H29B 109.4
C31 C30 C29 114(2)
C31 C30 H30A 108.8
C29 C30 H30A 108.8
C31 C30 H30B 108.8
C29 C30 H30B 108.8
H30A C30 H30B 107.7
C27' C28' C29' 97(3)
C27' C28' H28C 112.4
C29' C28' H28C 112.4
C27' C28' H28D 112.4
C29' C28' H28D 112.4
H28C C28' H28D 110.0
C28' C27' C26 117(3)
C28' C27' H27C 108.1
C26 C27' H27C 108.1
C28' C27' H27D 108.1
C26 C27' H27D 108.1
H27C C27' H27D 107.3
C30' C31' H31D 109.5
C30' C31' H31E 109.5
H31D C31' H31E 109.5
C30' C31' H31F 109.5
H31D C31' H31F 109.5
H31E C31' H31F 109.5
C31' C30' C29' 114(3)
C31' C30' H30C 108.7
C29' C30' H30C 108.7
C31' C30' H30D 108.7
C29' C30' H30D 108.7
H30C C30' H30D 107.6
C30' C29' C28' 90(3)
C30' C29' H29C 113.7
C28' C29' H29C 113.7
C30' C29' H29D 113.7
C28' C29' H29D 113.7
H29C C29' H29D 110.9

loop_
_geom_bond_atom_site_label_1
_geom_bond_atom_site_label_2
_geom_bond_distance
Sn1 C24 2.111(5)
Sn1 C16 2.120(5)
Sn1 O3 2.175(3)
Sn1 O2 2.212(3)
Sn1 N2 2.214(4)
O1 C5 1.342(6)
O1 H1 0.8200
O2 C7 1.289(6)
O3 C14 1.331(5)
O4 C13 1.380(6)
O4 C15 1.431(6)
N1 C7 1.311(6)
N1 N2 1.387(5)
N2 C8 1.307(6)
C1 C2 1.356(7)
C1 C6 1.417(7)
C1 H1A 0.9300
C2 C3 1.366(8)
C2 H2 0.9300
C3 C4 1.368(7)
C3 H3 0.9300
C4 C5 1.400(7)
C4 H4 0.9300
C5 C6 1.394(7)
C6 C7 1.462(7)
C8 C9 1.445(7)
C8 H8 0.9300
C9 C10 1.409(7)
C9 C14 1.413(7)
C10 C11 1.365(7)
C10 H10 0.9300
C11 C12 1.377(7)
C11 H11 0.9300
C12 C13 1.359(7)
C12 H12 0.9300
C13 C14 1.428(6)
C15 H15A 0.9600
C15 H15B 0.9600
C15 H15C 0.9600
C16 C17 1.520(7)
C16 H16A 0.9700
C16 H16B 0.9700
C17 C18 1.503(8)
C17 H17A 0.9700
C17 H17B 0.9700
C18 C19 1.486(8)
C18 H18A 0.9700
C18 H18B 0.9700
C19 C20 1.537(9)
C19 H19A 0.9700
C19 H19B 0.9700
C20 C21 1.452(11)
C20 H20A 0.9700
C20 H20B 0.9700
C21 C22 1.509(11)
C21 H21A 0.9700
C21 H21B 0.9700
C22 C23 1.412(12)
C22 H22A 0.9700
C22 H22B 0.9700
C23 H23A 0.9600
C23 H23B 0.9600
C23 H23C 0.9600
C24 C25 1.483(8)
C24 H24A 0.9700
C24 H24B 0.9700
C25 C26 1.511(9)
C25 H25A 0.9700
C25 H25B 0.9700
C26 C27 1.51(3)
C26 C27' 1.56(4)
C26 H26A 0.9700
C26 H26B 0.9700
C26 H26C 0.9700
C26 H26D 0.9700
C27 C28 1.50(4)
C27 H27A 0.9700
C27 H27B 0.9700
C28 C29 1.68(6)
C28 H28A 0.9700
C28 H28B 0.9700
C29 C30 1.52(5)
C29 H29A 0.9700
C29 H29B 0.9700
C30 C31 1.48(3)
C30 H30A 0.9700
C30 H30B 0.9700
C31 H31A 0.9600
C31 H31B 0.9600
C31 H31C 0.9600
C28' C27' 1.46(5)
C28' C29' 1.72(8)
C28' H28C 0.9700
C28' H28D 0.9700
C27' H27C 0.9700
C27' H27D 0.9700
C31' C30' 1.46(4)
C31' H31D 0.9600
C31' H31E 0.9600
C31' H31F 0.9600
C30' C29' 1.56(6)
C30' H30C 0.9700
C30' H30D 0.9700
C29' H29C 0.9700
C29' H29D 0.9700
